data_4303839
loop_
_publ_author_name
'Hitomi Misaki'
'Hiroyuki Miyake'
'Satoshi Shinoda'
'Hiroshi Tsukube'

_publ_contact_author_address
;
Department of Chemistry
Graduate School of Science
Osaka City University
3-3-138 Sugimoto, Sumiyoshi-ku, 
Osaka 558-8585, Japan
;
_publ_contact_author_name 'Prof. Hiroshi Tsukube'
_publ_section_title
;
Asymmetric Twisting and Chirality Probing Properties of Quadruple-Stranded
Helicates: Coordination Versatility and Chirality Response of Na+, Ca2+,
and La3+ Complexes with Octadentate Cyclen Ligand
;
_journal_name_full 'Inorganic Chemistry'
_journal_page_first 11921
_journal_page_last 11928
_journal_paper_doi 10.1021/ic901496s
_journal_volume 48
_journal_year 2009
_chemical_formula_moiety 'C48H50CaN8O, 2(I), 2(C2H3N), 0.25(H2O)'
_chemical_formula_sum 'C52 H56.5 Ca I2 N10 O1.25'
_chemical_formula_weight 1135.45
_chemical_name_systematic
; 
 ? 
;
_space_group_IT_number 2
_symmetry_cell_setting triclinic
_symmetry_space_group_name_Hall '-P 1'
_symmetry_space_group_name_H-M 'P -1'
_atom_sites_solution_hydrogens geom
_atom_sites_solution_primary direct
_atom_sites_solution_secondary difmap
_audit_creation_method SHELXL-97
_cell_angle_alpha 73.265(7)
_cell_angle_beta 87.969(8)
_cell_angle_gamma 73.113(7)
_cell_formula_units_Z 2
_cell_length_a 11.4679(14)
_cell_length_b 13.0339(10)
_cell_length_c 18.5389(19)
_cell_measurement_reflns_used 10790
_cell_measurement_temperature 100(2)
_cell_measurement_theta_max 27.4835
_cell_measurement_theta_min 4.0033
_cell_volume 2535.7(5)
_computing_cell_refinement 'CrystalClear (Rigaku Corp., 2000)'
_computing_data_collection 'CrystalClear (Rigaku Corp., 2000)'
_computing_data_reduction 'CrystalClear (Rigaku Corp., 2000)'
_computing_structure_refinement 'SHELXL-97 (Sheldrick, 1997)'
_computing_structure_solution 'DIRDIF-99 PATTY(Beurskens, 1999)'
_diffrn_ambient_temperature 100(2)
_diffrn_measured_fraction_theta_full 0.978
_diffrn_measured_fraction_theta_max 0.978
_diffrn_measurement_device
;
Mercury CCD (2x2 bin mode)
;
_diffrn_measurement_method \w
_diffrn_radiation_detector CCD
_diffrn_radiation_monochromator 'Graphite Monochromator'
_diffrn_radiation_source 'Rotating Anode'
_diffrn_radiation_type MoK\a
_diffrn_radiation_wavelength 0.71070
_diffrn_reflns_av_R_equivalents 0.0290
_diffrn_reflns_av_sigmaI/netI 0.0396
_diffrn_reflns_limit_h_max 14
_diffrn_reflns_limit_h_min -14
_diffrn_reflns_limit_k_max 16
_diffrn_reflns_limit_k_min -16
_diffrn_reflns_limit_l_max 24
_diffrn_reflns_limit_l_min -20
_diffrn_reflns_number 25328
_diffrn_reflns_theta_full 27.48
_diffrn_reflns_theta_max 27.48
_diffrn_reflns_theta_min 4.00
_exptl_absorpt_coefficient_mu 1.390
_exptl_absorpt_correction_T_max 0.8735
_exptl_absorpt_correction_T_min 0.6806
_exptl_absorpt_correction_type multi-scan
_exptl_absorpt_process_details '(Jacobson, 1998)'
_exptl_crystal_colour Colorless
_exptl_crystal_density_diffrn 1.487
_exptl_crystal_density_method 'not measured'
_exptl_crystal_description Prism
_exptl_crystal_F_000 1149
_exptl_crystal_size_max 0.30
_exptl_crystal_size_mid 0.25
_exptl_crystal_size_min 0.10
_refine_diff_density_max 0.539
_refine_diff_density_min -0.760
_refine_diff_density_rms 0.094
_refine_ls_extinction_method none
_refine_ls_goodness_of_fit_ref 1.140
_refine_ls_hydrogen_treatment constr
_refine_ls_matrix_type full
_refine_ls_number_parameters 601
_refine_ls_number_reflns 11342
_refine_ls_number_restraints 0
_refine_ls_restrained_S_all 1.140
_refine_ls_R_factor_all 0.0554
_refine_ls_R_factor_gt 0.0428
_refine_ls_shift/su_max 0.001
_refine_ls_shift/su_mean 0.000
_refine_ls_structure_factor_coef Fsqd
_refine_ls_weighting_details 'calc w=1/[\s^2^(Fo^2^)+(0.0058P)^2^+6.8011P] where P=(Fo^2^+2Fc^2^)/3'
_refine_ls_weighting_scheme calc
_refine_ls_wR_factor_gt 0.0723
_refine_ls_wR_factor_ref 0.0757
_reflns_number_gt 9968
_reflns_number_total 11342
_reflns_threshold_expression >2sigma(I)
_cod_data_source_file ic901496s_si_002_2.cif
_cod_data_source_block '[Ca(1)(H2O)]I2(CH3CN)2(H2O)0.25'
_cod_depositor_comments
;
The following automatic conversions were performed:
'_exptl_absorpt_correction_type' value 'Multi-scan' changed to
'multi-scan' according to
'/home/saulius/struct/CIF-dictionaries/cif_core.dic' dictionary named
'cif_core.dic' version 2.4.1 from 2010-06-29.

Automatic conversion script
Id: cif_fix_enum 1527 2010-12-29 10:47:43Z saulius 
;
_cod_original_cell_volume 2535.7(4)
_cod_original_formula_sum 'C52 H56.50 Ca I2 N10 O1.25'
_cod_database_code 4303839

loop_
_symmetry_equiv_pos_as_xyz
'x, y, z'
'-x, -y, -z'

loop_
_atom_site_label
_atom_site_type_symbol
_atom_site_fract_x
_atom_site_fract_y
_atom_site_fract_z
_atom_site_U_iso_or_equiv
_atom_site_adp_type
_atom_site_occupancy
_atom_site_symmetry_multiplicity
_atom_site_calc_flag
_atom_site_refinement_flags
_atom_site_disorder_assembly
_atom_site_disorder_group
Ca1 Ca 0.84093(6) 0.22257(5) 0.22129(4) 0.01232(13) Uani 1 1 d . . .
N1 N 0.7295(2) 0.2599(2) 0.33618(15) 0.0152(6) Uani 1 1 d . . .
C1 C 0.6016(3) 0.3295(3) 0.31363(19) 0.0188(7) Uani 1 1 d . . .
H1 H 0.5995 0.4090 0.2920 0.023 Uiso 1 1 calc R . .
H2 H 0.5523 0.3238 0.3587 0.023 Uiso 1 1 calc R . .
C2 C 0.5465(3) 0.2922(3) 0.25589(19) 0.0195(7) Uani 1 1 d . . .
H3 H 0.5454 0.2138 0.2783 0.023 Uiso 1 1 calc R . .
H4 H 0.4611 0.3397 0.2424 0.023 Uiso 1 1 calc R . .
N2 N 0.6164(2) 0.3001(2) 0.18692(15) 0.0159(6) Uani 1 1 d . . .
C3 C 0.5810(3) 0.4188(3) 0.1381(2) 0.0185(7) Uani 1 1 d . . .
H5 H 0.5796 0.4688 0.1697 0.022 Uiso 1 1 calc R . .
H6 H 0.4977 0.4384 0.1155 0.022 Uiso 1 1 calc R . .
C4 C 0.6685(3) 0.4384(3) 0.07542(19) 0.0171(7) Uani 1 1 d . . .
H7 H 0.6623 0.3953 0.0404 0.020 Uiso 1 1 calc R . .
H8 H 0.6439 0.5189 0.0466 0.020 Uiso 1 1 calc R . .
N3 N 0.7975(2) 0.4047(2) 0.10457(15) 0.0142(5) Uani 1 1 d . . .
C5 C 0.8146(3) 0.4932(3) 0.13607(18) 0.0163(7) Uani 1 1 d . . .
H9 H 0.7420 0.5187 0.1640 0.020 Uiso 1 1 calc R . .
H10 H 0.8199 0.5582 0.0938 0.020 Uiso 1 1 calc R . .
C6 C 0.9274(3) 0.4541(3) 0.18838(18) 0.0157(6) Uani 1 1 d . . .
H11 H 1.0000 0.4264 0.1610 0.019 Uiso 1 1 calc R . .
H12 H 0.9372 0.5185 0.2030 0.019 Uiso 1 1 calc R . .
N4 N 0.9219(2) 0.3635(2) 0.25783(15) 0.0143(5) Uani 1 1 d . . .
C7 C 0.8359(3) 0.4094(3) 0.31081(19) 0.0170(7) Uani 1 1 d . . .
H13 H 0.7629 0.4658 0.2816 0.020 Uiso 1 1 calc R . .
H14 H 0.8758 0.4477 0.3369 0.020 Uiso 1 1 calc R . .
C8 C 0.7961(3) 0.3194(3) 0.36924(18) 0.0175(7) Uani 1 1 d . . .
H15 H 0.8691 0.2640 0.3991 0.021 Uiso 1 1 calc R . .
H16 H 0.7428 0.3543 0.4042 0.021 Uiso 1 1 calc R . .
C9 C 0.7293(3) 0.1540(3) 0.39231(19) 0.0193(7) Uani 1 1 d . . .
H17 H 0.6631 0.1284 0.3774 0.023 Uiso 1 1 calc R . .
H18 H 0.7101 0.1687 0.4416 0.023 Uiso 1 1 calc R . .
C10 C 0.8469(3) 0.0610(3) 0.40236(18) 0.0160(7) Uani 1 1 d . . .
N5 N 0.9355(3) 0.0733(2) 0.35555(15) 0.0161(6) Uani 1 1 d . . .
C11 C 1.0421(3) -0.0142(3) 0.36770(18) 0.0168(7) Uani 1 1 d . . .
C12 C 1.1423(3) -0.0017(3) 0.32277(19) 0.0193(7) Uani 1 1 d . . .
H19 H 1.1376 0.0684 0.2870 0.023 Uiso 1 1 calc R . .
C13 C 1.2455(3) -0.0891(3) 0.3304(2) 0.0240(8) Uani 1 1 d . . .
H20 H 1.3119 -0.0794 0.2998 0.029 Uiso 1 1 calc R . .
C14 C 1.2548(4) -0.1938(3) 0.3830(2) 0.0269(8) Uani 1 1 d . . .
H21 H 1.3267 -0.2546 0.3871 0.032 Uiso 1 1 calc R . .
C15 C 1.1609(4) -0.2081(3) 0.42801(19) 0.0245(8) Uani 1 1 d . . .
H22 H 1.1676 -0.2790 0.4632 0.029 Uiso 1 1 calc R . .
C16 C 1.0534(3) -0.1182(3) 0.42284(18) 0.0179(7) Uani 1 1 d . . .
C17 C 0.9555(3) -0.1284(3) 0.47010(19) 0.0212(7) Uani 1 1 d . . .
H23 H 0.9599 -0.1970 0.5076 0.025 Uiso 1 1 calc R . .
C18 C 0.8546(3) -0.0383(3) 0.46109(19) 0.0200(7) Uani 1 1 d . . .
H24 H 0.7897 -0.0422 0.4941 0.024 Uiso 1 1 calc R . .
C19 C 0.5878(3) 0.2290(3) 0.1449(2) 0.0196(7) Uani 1 1 d . . .
H25 H 0.6192 0.2476 0.0938 0.024 Uiso 1 1 calc R . .
H26 H 0.4981 0.2464 0.1391 0.024 Uiso 1 1 calc R . .
C20 C 0.6413(3) 0.1057(3) 0.18277(19) 0.0169(7) Uani 1 1 d . . .
N6 N 0.7600(2) 0.0688(2) 0.20209(15) 0.0160(6) Uani 1 1 d . . .
C21 C 0.8144(3) -0.0455(3) 0.22632(18) 0.0152(6) Uani 1 1 d . . .
C22 C 0.9424(3) -0.0868(3) 0.23825(18) 0.0174(7) Uani 1 1 d . . .
H27 H 0.9897 -0.0360 0.2304 0.021 Uiso 1 1 calc R . .
C23 C 0.9987(3) -0.2001(3) 0.26111(19) 0.0195(7) Uani 1 1 d . . .
H28 H 1.0851 -0.2273 0.2686 0.023 Uiso 1 1 calc R . .
C24 C 0.9295(3) -0.2766(3) 0.2736(2) 0.0226(8) Uani 1 1 d . . .
H29 H 0.9693 -0.3549 0.2909 0.027 Uiso 1 1 calc R . .
C25 C 0.8061(3) -0.2390(3) 0.2608(2) 0.0231(8) Uani 1 1 d . . .
H30 H 0.7605 -0.2912 0.2683 0.028 Uiso 1 1 calc R . .
C26 C 0.7452(3) -0.1227(3) 0.23639(19) 0.0182(7) Uani 1 1 d . . .
C27 C 0.6180(3) -0.0789(3) 0.2196(2) 0.0240(8) Uani 1 1 d . . .
H31 H 0.5683 -0.1278 0.2278 0.029 Uiso 1 1 calc R . .
C28 C 0.5671(3) 0.0339(3) 0.1914(2) 0.0237(8) Uani 1 1 d . . .
H32 H 0.4823 0.0641 0.1777 0.028 Uiso 1 1 calc R . .
C29 C 0.8796(3) 0.3997(3) 0.04013(18) 0.0160(7) Uani 1 1 d . . .
H33 H 0.9656 0.3700 0.0602 0.019 Uiso 1 1 calc R . .
H34 H 0.8678 0.4766 0.0064 0.019 Uiso 1 1 calc R . .
C30 C 0.8568(3) 0.3271(3) -0.00545(18) 0.0163(7) Uani 1 1 d . . .
N7 N 0.8739(2) 0.2197(2) 0.02899(15) 0.0152(6) Uani 1 1 d . . .
C31 C 0.8460(3) 0.1536(3) -0.00990(19) 0.0176(7) Uani 1 1 d . . .
C32 C 0.8598(3) 0.0401(3) 0.0277(2) 0.0217(7) Uani 1 1 d . . .
H35 H 0.8924 0.0087 0.0783 0.026 Uiso 1 1 calc R . .
C33 C 0.8257(3) -0.0253(3) -0.0092(2) 0.0253(8) Uani 1 1 d . . .
H36 H 0.8335 -0.1016 0.0166 0.030 Uiso 1 1 calc R . .
C34 C 0.7796(3) 0.0191(3) -0.0843(2) 0.0274(8) Uani 1 1 d . . .
H37 H 0.7564 -0.0273 -0.1088 0.033 Uiso 1 1 calc R . .
C35 C 0.7677(3) 0.1284(3) -0.1227(2) 0.0259(8) Uani 1 1 d . . .
H38 H 0.7366 0.1578 -0.1736 0.031 Uiso 1 1 calc R . .
C36 C 0.8019(3) 0.1979(3) -0.08622(19) 0.0195(7) Uani 1 1 d . . .
C37 C 0.7896(4) 0.3120(3) -0.12159(19) 0.0257(8) Uani 1 1 d . . .
H39 H 0.7633 0.3441 -0.1733 0.031 Uiso 1 1 calc R . .
C38 C 0.8154(3) 0.3764(3) -0.08189(19) 0.0218(7) Uani 1 1 d . . .
H40 H 0.8057 0.4537 -0.1053 0.026 Uiso 1 1 calc R . .
C39 C 1.0457(3) 0.3009(3) 0.29462(18) 0.0145(6) Uani 1 1 d . . .
H41 H 1.0980 0.2721 0.2569 0.017 Uiso 1 1 calc R . .
H42 H 1.0385 0.2351 0.3355 0.017 Uiso 1 1 calc R . .
C40 C 1.1115(3) 0.3636(3) 0.32767(17) 0.0138(6) Uani 1 1 d . . .
N8 N 1.0977(3) 0.3562(2) 0.40031(15) 0.0157(6) Uani 1 1 d . . .
C41 C 1.1669(3) 0.4005(3) 0.43458(18) 0.0172(7) Uani 1 1 d . . .
C42 C 1.1582(4) 0.3876(3) 0.51261(19) 0.0242(8) Uani 1 1 d . . .
H43 H 1.0990 0.3555 0.5394 0.029 Uiso 1 1 calc R . .
C43 C 1.2342(4) 0.4209(3) 0.5499(2) 0.0278(8) Uani 1 1 d . . .
H44 H 1.2285 0.4103 0.6026 0.033 Uiso 1 1 calc R . .
C44 C 1.3214(4) 0.4710(3) 0.5112(2) 0.0252(8) Uani 1 1 d . . .
H45 H 1.3749 0.4922 0.5381 0.030 Uiso 1 1 calc R . .
C45 C 1.3284(3) 0.4889(3) 0.4351(2) 0.0197(7) Uani 1 1 d . . .
H46 H 1.3846 0.5254 0.4087 0.024 Uiso 1 1 calc R . .
C46 C 1.2522(3) 0.4533(3) 0.39523(18) 0.0155(6) Uani 1 1 d . . .
C47 C 1.2601(3) 0.4643(3) 0.31707(18) 0.0168(7) Uani 1 1 d . . .
H47 H 1.3129 0.5025 0.2880 0.020 Uiso 1 1 calc R . .
C48 C 1.1908(3) 0.4191(3) 0.28393(18) 0.0169(7) Uani 1 1 d . . .
H48 H 1.1960 0.4249 0.2317 0.020 Uiso 1 1 calc R . .
O1 O 1.0107(2) 0.15412(19) 0.15937(13) 0.0163(5) Uani 1 1 d . . .
H49 H 1.0600 0.1912 0.1581 0.025 Uiso 1 1 calc R . .
H50 H 0.9776 0.1773 0.1089 0.058(15) Uiso 1 1 d . . .
I1 I 0.23943(2) 0.276987(18) 0.105860(13) 0.01854(6) Uani 1 1 d . . .
I2 I 0.51044(2) -0.348156(18) 0.272090(12) 0.01768(6) Uani 1 1 d . . .
N9 N 0.5384(3) 0.3077(3) 0.96365(19) 0.0333(8) Uani 1 1 d . . .
C49 C 0.4903(4) 0.2485(3) 0.9522(2) 0.0300(9) Uani 1 1 d . . .
C50 C 0.4280(5) 0.1736(4) 0.9377(3) 0.0494(13) Uani 1 1 d . . .
H51 H 0.3753 0.1550 0.9792 0.074 Uiso 1 1 calc R . .
H52 H 0.4884 0.1049 0.9339 0.074 Uiso 1 1 calc R . .
H53 H 0.3784 0.2105 0.8903 0.074 Uiso 1 1 calc R . .
N10 N 0.4357(13) 0.1501(12) 0.4557(9) 0.084(5) Uiso 0.50 1 d P A 1
C51 C 0.4304(8) 0.1410(7) 0.5046(5) 0.0297(17) Uiso 0.50 1 d P A 1
C52 C 0.4244(10) 0.1302(10) 0.5858(6) 0.038(3) Uiso 0.50 1 d P A 1
H54 H 0.4427 0.1940 0.5957 0.056 Uiso 0.50 1 calc PR A 1
H55 H 0.4841 0.0604 0.6142 0.056 Uiso 0.50 1 calc PR A 1
H56 H 0.3422 0.1290 0.6018 0.056 Uiso 0.50 1 calc PR A 1
C53 C 0.4370(15) 0.1494(13) 0.5631(9) 0.071(5) Uiso 0.50 1 d P B 2
H57 H 0.4857 0.1884 0.5813 0.106 Uiso 0.50 1 calc PR B 2
H58 H 0.3551 0.1668 0.5824 0.106 Uiso 0.50 1 calc PR B 2
H59 H 0.4309 0.1741 0.5078 0.106 Uiso 0.50 1 calc PR B 2
C54 C 0.4894(14) 0.0415(14) 0.5868(8) 0.081(4) Uiso 0.50 1 d P B 2
N11 N 0.5418(14) -0.0606(13) 0.6013(8) 0.112(4) Uiso 0.50 1 d P B 2
O2 O 0.5708(12) -0.1482(11) 0.5701(8) 0.031(3) Uiso 0.25 1 d P C 3

loop_
_atom_site_aniso_label
_atom_site_aniso_U_11
_atom_site_aniso_U_22
_atom_site_aniso_U_33
_atom_site_aniso_U_23
_atom_site_aniso_U_13
_atom_site_aniso_U_12
Ca1 0.0109(3) 0.0100(3) 0.0162(3) -0.0038(2) 0.0012(2) -0.0033(2)
N1 0.0144(14) 0.0115(13) 0.0181(13) -0.0037(11) 0.0031(11) -0.0022(11)
C1 0.0131(16) 0.0158(16) 0.0245(18) -0.0046(14) 0.0045(14) -0.0015(14)
C2 0.0107(16) 0.0162(17) 0.0287(18) -0.0045(14) 0.0029(14) -0.0017(13)
N2 0.0153(14) 0.0107(13) 0.0223(14) -0.0046(11) 0.0031(11) -0.0053(11)
C3 0.0132(16) 0.0106(15) 0.0285(18) -0.0030(13) 0.0003(14) -0.0010(13)
C4 0.0157(16) 0.0096(15) 0.0224(17) -0.0017(13) -0.0029(13) -0.0008(13)
N3 0.0140(13) 0.0126(13) 0.0175(13) -0.0051(11) 0.0004(11) -0.0054(11)
C5 0.0206(17) 0.0111(15) 0.0181(16) -0.0047(13) -0.0005(13) -0.0051(14)
C6 0.0167(16) 0.0133(16) 0.0195(16) -0.0054(13) 0.0005(13) -0.0073(13)
N4 0.0133(13) 0.0119(13) 0.0175(13) -0.0036(11) 0.0026(11) -0.0044(11)
C7 0.0131(16) 0.0185(17) 0.0216(17) -0.0104(14) 0.0022(13) -0.0033(14)
C8 0.0172(17) 0.0203(17) 0.0177(16) -0.0102(13) 0.0031(13) -0.0053(14)
C9 0.0198(17) 0.0183(17) 0.0200(17) -0.0047(14) 0.0068(14) -0.0074(15)
C10 0.0171(16) 0.0177(17) 0.0156(15) -0.0059(13) 0.0008(13) -0.0077(14)
N5 0.0182(14) 0.0147(14) 0.0158(13) -0.0059(11) 0.0028(11) -0.0043(12)
C11 0.0202(17) 0.0149(16) 0.0150(15) -0.0054(13) -0.0026(13) -0.0032(14)
C12 0.0194(17) 0.0193(17) 0.0183(16) -0.0065(14) -0.0009(14) -0.0029(14)
C13 0.0229(19) 0.0267(19) 0.0213(17) -0.0106(15) 0.0007(15) -0.0020(16)
C14 0.026(2) 0.0228(19) 0.0237(18) -0.0085(15) -0.0029(16) 0.0067(16)
C15 0.035(2) 0.0136(17) 0.0193(17) -0.0032(14) -0.0056(15) 0.0011(16)
C16 0.0244(18) 0.0123(16) 0.0153(15) -0.0046(13) -0.0046(13) -0.0014(14)
C17 0.031(2) 0.0127(16) 0.0185(17) -0.0016(13) -0.0024(15) -0.0061(15)
C18 0.0255(19) 0.0150(16) 0.0188(17) -0.0037(13) 0.0038(14) -0.0065(15)
C19 0.0168(17) 0.0160(17) 0.0272(18) -0.0048(14) -0.0041(14) -0.0074(14)
C20 0.0143(16) 0.0147(16) 0.0228(17) -0.0064(13) 0.0017(13) -0.0052(13)
N6 0.0153(14) 0.0128(13) 0.0204(14) -0.0039(11) 0.0014(11) -0.0058(11)
C21 0.0172(16) 0.0153(16) 0.0148(15) -0.0057(13) 0.0036(13) -0.0061(14)
C22 0.0182(17) 0.0157(16) 0.0188(16) -0.0047(13) 0.0010(13) -0.0058(14)
C23 0.0209(18) 0.0160(17) 0.0205(17) -0.0052(14) 0.0005(14) -0.0037(14)
C24 0.029(2) 0.0093(16) 0.0273(18) -0.0044(14) -0.0025(15) -0.0032(15)
C25 0.0265(19) 0.0144(17) 0.0294(19) -0.0028(14) 0.0001(16) -0.0107(15)
C26 0.0202(17) 0.0148(16) 0.0211(17) -0.0053(13) 0.0035(14) -0.0077(14)
C27 0.0216(18) 0.0195(18) 0.037(2) -0.0102(16) 0.0029(16) -0.0134(15)
C28 0.0181(18) 0.0222(18) 0.035(2) -0.0095(16) 0.0008(15) -0.0107(15)
C29 0.0179(16) 0.0127(15) 0.0186(16) -0.0034(13) 0.0019(13) -0.0078(13)
C30 0.0157(16) 0.0150(16) 0.0186(16) -0.0062(13) 0.0036(13) -0.0040(13)
N7 0.0151(14) 0.0116(13) 0.0186(14) -0.0037(11) 0.0004(11) -0.0041(11)
C31 0.0151(16) 0.0163(16) 0.0245(17) -0.0101(14) 0.0053(14) -0.0056(14)
C32 0.0225(18) 0.0173(17) 0.0270(18) -0.0080(14) 0.0047(15) -0.0075(15)
C33 0.0257(19) 0.0188(18) 0.038(2) -0.0150(16) 0.0096(17) -0.0105(16)
C34 0.0206(19) 0.030(2) 0.041(2) -0.0253(18) 0.0043(16) -0.0072(17)
C35 0.0236(19) 0.0248(19) 0.030(2) -0.0158(16) -0.0010(16) -0.0003(16)
C36 0.0192(17) 0.0181(17) 0.0218(17) -0.0103(14) 0.0031(14) -0.0022(14)
C37 0.036(2) 0.0220(19) 0.0146(16) -0.0027(14) -0.0033(15) -0.0035(17)
C38 0.028(2) 0.0177(17) 0.0174(17) -0.0025(14) 0.0003(14) -0.0053(15)
C39 0.0136(15) 0.0131(15) 0.0172(15) -0.0057(12) 0.0001(12) -0.0034(13)
C40 0.0126(15) 0.0139(15) 0.0148(15) -0.0052(12) 0.0011(12) -0.0026(13)
N8 0.0179(14) 0.0165(14) 0.0152(13) -0.0061(11) 0.0022(11) -0.0077(12)
C41 0.0193(17) 0.0133(16) 0.0186(16) -0.0054(13) 0.0009(13) -0.0035(14)
C42 0.033(2) 0.028(2) 0.0175(17) -0.0082(15) 0.0067(15) -0.0158(17)
C43 0.041(2) 0.029(2) 0.0184(17) -0.0131(15) 0.0017(16) -0.0117(18)
C44 0.030(2) 0.0234(19) 0.0254(18) -0.0108(15) -0.0026(16) -0.0088(17)
C45 0.0207(18) 0.0142(16) 0.0256(18) -0.0072(14) -0.0003(14) -0.0056(14)
C46 0.0144(16) 0.0121(15) 0.0194(16) -0.0048(13) -0.0002(13) -0.0026(13)
C47 0.0176(17) 0.0158(16) 0.0188(16) -0.0051(13) 0.0052(13) -0.0079(14)
C48 0.0185(17) 0.0186(17) 0.0124(15) -0.0026(13) 0.0008(13) -0.0054(14)
O1 0.0153(12) 0.0140(11) 0.0187(12) -0.0033(9) 0.0009(9) -0.0042(10)
I1 0.01394(11) 0.01702(11) 0.02571(12) -0.00681(9) 0.00334(9) -0.00577(9)
I2 0.01720(11) 0.01390(11) 0.02341(12) -0.00579(8) 0.00318(9) -0.00665(9)
N9 0.0316(19) 0.0312(19) 0.0352(19) -0.0124(15) 0.0034(15) -0.0038(16)
C49 0.031(2) 0.031(2) 0.0250(19) -0.0110(17) 0.0031(17) -0.0026(18)
C50 0.065(3) 0.055(3) 0.047(3) -0.030(2) 0.021(3) -0.033(3)

loop_
_atom_type_symbol
_atom_type_description
_atom_type_scat_dispersion_real
_atom_type_scat_dispersion_imag
_atom_type_scat_source
Ca Ca 0.2262 0.3064 'International Tables Vol C Tables 4.2.6.8 and 6.1.1.4'
C C 0.0033 0.0016 'International Tables Vol C Tables 4.2.6.8 and 6.1.1.4'
H H 0.0000 0.0000 'International Tables Vol C Tables 4.2.6.8 and 6.1.1.4'
N N 0.0061 0.0033 'International Tables Vol C Tables 4.2.6.8 and 6.1.1.4'
O O 0.0106 0.0060 'International Tables Vol C Tables 4.2.6.8 and 6.1.1.4'
I I -0.4742 1.8119 'International Tables Vol C Tables 4.2.6.8 and 6.1.1.4'

loop_
_geom_angle_atom_site_label_1
_geom_angle_atom_site_label_2
_geom_angle_atom_site_label_3
_geom_angle
_geom_angle_site_symmetry_1
_geom_angle_site_symmetry_3
_geom_angle_publ_flag
O1 Ca1 N2 134.45(9) . . ?
O1 Ca1 N4 95.71(8) . . ?
N2 Ca1 N4 111.06(9) . . ?
O1 Ca1 N1 154.04(9) . . ?
N2 Ca1 N1 71.22(9) . . ?
N4 Ca1 N1 73.22(9) . . ?
O1 Ca1 N6 87.44(8) . . ?
N2 Ca1 N6 70.53(9) . . ?
N4 Ca1 N6 172.87(9) . . ?
N1 Ca1 N6 101.27(9) . . ?
O1 Ca1 N3 85.20(8) . . ?
N2 Ca1 N3 69.89(8) . . ?
N4 Ca1 N3 72.29(8) . . ?
N1 Ca1 N3 112.37(9) . . ?
N6 Ca1 N3 114.42(9) . . ?
O1 Ca1 N5 92.39(8) . . ?
N2 Ca1 N5 123.43(9) . . ?
N4 Ca1 N5 88.17(9) . . ?
N1 Ca1 N5 64.41(8) . . ?
N6 Ca1 N5 85.30(9) . . ?
N3 Ca1 N5 159.93(9) . . ?
O1 Ca1 H50 20.54 . . ?
N2 Ca1 H50 114.29 . . ?
N4 Ca1 H50 103.79 . . ?
N1 Ca1 H50 174.48 . . ?
N6 Ca1 H50 81.31 . . ?
N3 Ca1 H50 70.47 . . ?
N5 Ca1 H50 111.21 . . ?
C9 N1 C1 109.1(3) . . ?
C9 N1 C8 109.3(3) . . ?
C1 N1 C8 110.6(3) . . ?
C9 N1 Ca1 110.58(19) . . ?
C1 N1 Ca1 109.97(19) . . ?
C8 N1 Ca1 107.24(18) . . ?
N1 C1 C2 111.3(3) . . ?
N1 C1 H1 109.4 . . ?
C2 C1 H1 109.4 . . ?
N1 C1 H2 109.4 . . ?
C2 C1 H2 109.4 . . ?
H1 C1 H2 108.0 . . ?
N2 C2 C1 111.5(3) . . ?
N2 C2 H3 109.3 . . ?
C1 C2 H3 109.3 . . ?
N2 C2 H4 109.3 . . ?
C1 C2 H4 109.3 . . ?
H3 C2 H4 108.0 . . ?
C19 N2 C2 109.3(3) . . ?
C19 N2 C3 109.0(3) . . ?
C2 N2 C3 109.4(3) . . ?
C19 N2 Ca1 106.02(19) . . ?
C2 N2 Ca1 110.2(2) . . ?
C3 N2 Ca1 112.82(18) . . ?
N2 C3 C4 112.2(3) . . ?
N2 C3 H5 109.2 . . ?
C4 C3 H5 109.2 . . ?
N2 C3 H6 109.2 . . ?
C4 C3 H6 109.2 . . ?
H5 C3 H6 107.9 . . ?
N3 C4 C3 112.6(3) . . ?
N3 C4 H7 109.1 . . ?
C3 C4 H7 109.1 . . ?
N3 C4 H8 109.1 . . ?
C3 C4 H8 109.1 . . ?
H7 C4 H8 107.8 . . ?
C4 N3 C5 108.6(2) . . ?
C4 N3 C29 108.9(2) . . ?
C5 N3 C29 107.5(2) . . ?
C4 N3 Ca1 109.96(18) . . ?
C5 N3 Ca1 104.64(18) . . ?
C29 N3 Ca1 116.89(19) . . ?
N3 C5 C6 113.6(3) . . ?
N3 C5 H9 108.9 . . ?
C6 C5 H9 108.9 . . ?
N3 C5 H10 108.9 . . ?
C6 C5 H10 108.9 . . ?
H9 C5 H10 107.7 . . ?
N4 C6 C5 112.7(3) . . ?
N4 C6 H11 109.0 . . ?
C5 C6 H11 109.0 . . ?
N4 C6 H12 109.0 . . ?
C5 C6 H12 109.0 . . ?
H11 C6 H12 107.8 . . ?
C6 N4 C7 110.8(2) . . ?
C6 N4 C39 111.3(2) . . ?
C7 N4 C39 111.8(2) . . ?
C6 N4 Ca1 108.77(18) . . ?
C7 N4 Ca1 107.37(18) . . ?
C39 N4 Ca1 106.57(18) . . ?
N4 C7 C8 112.6(3) . . ?
N4 C7 H13 109.1 . . ?
C8 C7 H13 109.1 . . ?
N4 C7 H14 109.1 . . ?
C8 C7 H14 109.1 . . ?
H13 C7 H14 107.8 . . ?
N1 C8 C7 113.6(3) . . ?
N1 C8 H15 108.8 . . ?
C7 C8 H15 108.8 . . ?
N1 C8 H16 108.8 . . ?
C7 C8 H16 108.8 . . ?
H15 C8 H16 107.7 . . ?
N1 C9 C10 115.1(3) . . ?
N1 C9 H17 108.5 . . ?
C10 C9 H17 108.5 . . ?
N1 C9 H18 108.5 . . ?
C10 C9 H18 108.5 . . ?
H17 C9 H18 107.5 . . ?
N5 C10 C18 123.3(3) . . ?
N5 C10 C9 119.9(3) . . ?
C18 C10 C9 116.8(3) . . ?
C10 N5 C11 117.6(3) . . ?
C10 N5 Ca1 110.1(2) . . ?
C11 N5 Ca1 126.6(2) . . ?
N5 C11 C12 119.6(3) . . ?
N5 C11 C16 121.8(3) . . ?
C12 C11 C16 118.5(3) . . ?
C13 C12 C11 120.7(3) . . ?
C13 C12 H19 119.7 . . ?
C11 C12 H19 119.7 . . ?
C12 C13 C14 120.8(3) . . ?
C12 C13 H20 119.6 . . ?
C14 C13 H20 119.6 . . ?
C15 C14 C13 120.0(3) . . ?
C15 C14 H21 120.0 . . ?
C13 C14 H21 120.0 . . ?
C14 C15 C16 120.7(3) . . ?
C14 C15 H22 119.7 . . ?
C16 C15 H22 119.7 . . ?
C17 C16 C15 122.5(3) . . ?
C17 C16 C11 118.3(3) . . ?
C15 C16 C11 119.2(3) . . ?
C18 C17 C16 118.9(3) . . ?
C18 C17 H23 120.5 . . ?
C16 C17 H23 120.5 . . ?
C17 C18 C10 119.7(3) . . ?
C17 C18 H24 120.2 . . ?
C10 C18 H24 120.2 . . ?
N2 C19 C20 113.2(3) . . ?
N2 C19 H25 108.9 . . ?
C20 C19 H25 108.9 . . ?
N2 C19 H26 108.9 . . ?
C20 C19 H26 108.9 . . ?
H25 C19 H26 107.7 . . ?
N6 C20 C28 123.1(3) . . ?
N6 C20 C19 117.3(3) . . ?
C28 C20 C19 119.4(3) . . ?
C20 N6 C21 118.1(3) . . ?
C20 N6 Ca1 112.1(2) . . ?
C21 N6 Ca1 127.7(2) . . ?
N6 C21 C22 119.2(3) . . ?
N6 C21 C26 121.7(3) . . ?
C22 C21 C26 119.1(3) . . ?
C23 C22 C21 120.2(3) . . ?
C23 C22 H27 119.9 . . ?
C21 C22 H27 119.9 . . ?
C22 C23 C24 120.6(3) . . ?
C22 C23 H28 119.7 . . ?
C24 C23 H28 119.7 . . ?
C25 C24 C23 120.4(3) . . ?
C25 C24 H29 119.8 . . ?
C23 C24 H29 119.8 . . ?
C24 C25 C26 120.5(3) . . ?
C24 C25 H30 119.7 . . ?
C26 C25 H30 119.7 . . ?
C27 C26 C25 123.0(3) . . ?
C27 C26 C21 117.9(3) . . ?
C25 C26 C21 119.1(3) . . ?
C28 C27 C26 119.5(3) . . ?
C28 C27 H31 120.2 . . ?
C26 C27 H31 120.2 . . ?
C27 C28 C20 119.5(3) . . ?
C27 C28 H32 120.2 . . ?
C20 C28 H32 120.2 . . ?
N3 C29 C30 113.2(3) . . ?
N3 C29 H33 108.9 . . ?
C30 C29 H33 108.9 . . ?
N3 C29 H34 108.9 . . ?
C30 C29 H34 108.9 . . ?
H33 C29 H34 107.8 . . ?
N7 C30 C38 122.4(3) . . ?
N7 C30 C29 118.1(3) . . ?
C38 C30 C29 119.5(3) . . ?
C30 N7 C31 119.1(3) . . ?
N7 C31 C32 119.0(3) . . ?
N7 C31 C36 121.5(3) . . ?
C32 C31 C36 119.5(3) . . ?
C33 C32 C31 119.6(3) . . ?
C33 C32 H35 120.2 . . ?
C31 C32 H35 120.2 . . ?
C32 C33 C34 120.9(3) . . ?
C32 C33 H36 119.6 . . ?
C34 C33 H36 119.6 . . ?
C35 C34 C33 120.6(3) . . ?
C35 C34 H37 119.7 . . ?
C33 C34 H37 119.7 . . ?
C34 C35 C36 119.8(4) . . ?
C34 C35 H38 120.1 . . ?
C36 C35 H38 120.1 . . ?
C37 C36 C31 117.5(3) . . ?
C37 C36 C35 123.0(3) . . ?
C31 C36 C35 119.5(3) . . ?
C38 C37 C36 120.2(3) . . ?
C38 C37 H39 119.9 . . ?
C36 C37 H39 119.9 . . ?
C37 C38 C30 119.3(3) . . ?
C37 C38 H40 120.4 . . ?
C30 C38 H40 120.4 . . ?
N4 C39 C40 117.6(3) . . ?
N4 C39 H41 107.9 . . ?
C40 C39 H41 107.9 . . ?
N4 C39 H42 107.9 . . ?
C40 C39 H42 107.9 . . ?
H41 C39 H42 107.2 . . ?
N8 C40 C48 122.7(3) . . ?
N8 C40 C39 116.6(3) . . ?
C48 C40 C39 120.6(3) . . ?
C40 N8 C41 118.3(3) . . ?
N8 C41 C42 118.9(3) . . ?
N8 C41 C46 122.3(3) . . ?
C42 C41 C46 118.7(3) . . ?
C43 C42 C41 120.4(3) . . ?
C43 C42 H43 119.8 . . ?
C41 C42 H43 119.8 . . ?
C42 C43 C44 121.1(3) . . ?
C42 C43 H44 119.5 . . ?
C44 C43 H44 119.5 . . ?
C45 C44 C43 119.9(3) . . ?
C45 C44 H45 120.1 . . ?
C43 C44 H45 120.1 . . ?
C44 C45 C46 120.2(3) . . ?
C44 C45 H46 119.9 . . ?
C46 C45 H46 119.9 . . ?
C45 C46 C47 122.6(3) . . ?
C45 C46 C41 119.6(3) . . ?
C47 C46 C41 117.7(3) . . ?
C48 C47 C46 119.2(3) . . ?
C48 C47 H47 120.4 . . ?
C46 C47 H47 120.4 . . ?
C47 C48 C40 119.8(3) . . ?
C47 C48 H48 120.1 . . ?
C40 C48 H48 120.1 . . ?
Ca1 O1 H49 109.5 . . ?
Ca1 O1 H50 101.18 . . ?
H49 O1 H50 104.5 . . ?
N9 C49 C50 179.6(5) . . ?
C49 C50 H51 109.5 . . ?
C49 C50 H52 109.5 . . ?
H51 C50 H52 109.5 . . ?
C49 C50 H53 109.5 . . ?
H51 C50 H53 109.5 . . ?
H52 C50 H53 109.5 . . ?
N10 C51 C52 177.3(15) . . ?
C54 C53 H57 109.5 . . ?
C54 C53 H58 109.5 . . ?
H57 C53 H58 109.5 . . ?
C54 C53 H59 109.5 . . ?
H57 C53 H59 109.5 . . ?
H58 C53 H59 109.5 . . ?
N11 C54 C53 173.1(18) . . ?

loop_
_geom_bond_atom_site_label_1
_geom_bond_atom_site_label_2
_geom_bond_distance
_geom_bond_site_symmetry_2
_geom_bond_publ_flag
Ca1 O1 2.308(2) . ?
Ca1 N2 2.508(3) . ?
Ca1 N4 2.538(3) . ?
Ca1 N1 2.539(3) . ?
Ca1 N6 2.553(3) . ?
Ca1 N3 2.645(3) . ?
Ca1 N5 2.708(3) . ?
Ca1 H50 2.6616 . ?
N1 C9 1.470(4) . ?
N1 C1 1.484(4) . ?
N1 C8 1.487(4) . ?
C1 C2 1.519(5) . ?
C1 H1 0.9900 . ?
C1 H2 0.9900 . ?
C2 N2 1.479(4) . ?
C2 H3 0.9900 . ?
C2 H4 0.9900 . ?
N2 C19 1.478(4) . ?
N2 C3 1.494(4) . ?
C3 C4 1.522(5) . ?
C3 H5 0.9900 . ?
C3 H6 0.9900 . ?
C4 N3 1.489(4) . ?
C4 H7 0.9900 . ?
C4 H8 0.9900 . ?
N3 C5 1.495(4) . ?
N3 C29 1.499(4) . ?
C5 C6 1.515(5) . ?
C5 H9 0.9900 . ?
C5 H10 0.9900 . ?
C6 N4 1.489(4) . ?
C6 H11 0.9900 . ?
C6 H12 0.9900 . ?
N4 C7 1.491(4) . ?
N4 C39 1.491(4) . ?
C7 C8 1.517(5) . ?
C7 H13 0.9900 . ?
C7 H14 0.9900 . ?
C8 H15 0.9900 . ?
C8 H16 0.9900 . ?
C9 C10 1.503(5) . ?
C9 H17 0.9900 . ?
C9 H18 0.9900 . ?
C10 N5 1.328(4) . ?
C10 C18 1.413(5) . ?
N5 C11 1.381(4) . ?
C11 C12 1.416(5) . ?
C11 C16 1.418(4) . ?
C12 C13 1.362(5) . ?
C12 H19 0.9500 . ?
C13 C14 1.408(5) . ?
C13 H20 0.9500 . ?
C14 C15 1.362(5) . ?
C14 H21 0.9500 . ?
C15 C16 1.417(5) . ?
C15 H22 0.9500 . ?
C16 C17 1.412(5) . ?
C17 C18 1.363(5) . ?
C17 H23 0.9500 . ?
C18 H24 0.9500 . ?
C19 C20 1.504(5) . ?
C19 H25 0.9900 . ?
C19 H26 0.9900 . ?
C20 N6 1.329(4) . ?
C20 C28 1.411(5) . ?
N6 C21 1.380(4) . ?
C21 C22 1.410(5) . ?
C21 C26 1.423(4) . ?
C22 C23 1.373(5) . ?
C22 H27 0.9500 . ?
C23 C24 1.412(5) . ?
C23 H28 0.9500 . ?
C24 C25 1.361(5) . ?
C24 H29 0.9500 . ?
C25 C26 1.415(5) . ?
C25 H30 0.9500 . ?
C26 C27 1.414(5) . ?
C27 C28 1.363(5) . ?
C27 H31 0.9500 . ?
C28 H32 0.9500 . ?
C29 C30 1.516(4) . ?
C29 H33 0.9900 . ?
C29 H34 0.9900 . ?
C30 N7 1.320(4) . ?
C30 C38 1.411(5) . ?
N7 C31 1.377(4) . ?
C31 C32 1.407(5) . ?
C31 C36 1.415(5) . ?
C32 C33 1.378(5) . ?
C32 H35 0.9500 . ?
C33 C34 1.401(6) . ?
C33 H36 0.9500 . ?
C34 C35 1.366(5) . ?
C34 H37 0.9500 . ?
C35 C36 1.417(5) . ?
C35 H38 0.9500 . ?
C36 C37 1.408(5) . ?
C37 C38 1.359(5) . ?
C37 H39 0.9500 . ?
C38 H40 0.9500 . ?
C39 C40 1.514(4) . ?
C39 H41 0.9900 . ?
C39 H42 0.9900 . ?
C40 N8 1.329(4) . ?
C40 C48 1.414(4) . ?
N8 C41 1.372(4) . ?
C41 C42 1.411(5) . ?
C41 C46 1.419(5) . ?
C42 C43 1.364(5) . ?
C42 H43 0.9500 . ?
C43 C44 1.413(5) . ?
C43 H44 0.9500 . ?
C44 C45 1.367(5) . ?
C44 H45 0.9500 . ?
C45 C46 1.415(5) . ?
C45 H46 0.9500 . ?
C46 C47 1.417(4) . ?
C47 C48 1.368(5) . ?
C47 H47 0.9500 . ?
C48 H48 0.9500 . ?
O1 H49 0.8400 . ?
O1 H50 0.952 . ?
N9 C49 1.138(5) . ?
C49 C50 1.450(6) . ?
C50 H51 0.9800 . ?
C50 H52 0.9800 . ?
C50 H53 0.9800 . ?
N10 C51 0.883(14) . ?
C51 C52 1.472(14) . ?
C52 H54 0.9800 . ?
C52 H55 0.9800 . ?
C52 H56 0.9800 . ?
C53 C54 1.31(2) . ?
C53 H57 0.9800 . ?
C53 H58 0.9800 . ?
C53 H59 0.9800 . ?
C54 N11 1.243(19) . ?

loop_
_geom_torsion_atom_site_label_1
_geom_torsion_atom_site_label_2
_geom_torsion_atom_site_label_3
_geom_torsion_atom_site_label_4
_geom_torsion
_geom_torsion_site_symmetry_1
_geom_torsion_site_symmetry_2
_geom_torsion_site_symmetry_3
_geom_torsion_site_symmetry_4
_geom_torsion_publ_flag
O1 Ca1 N1 C9 -65.1(3) . . . . ?
N2 Ca1 N1 C9 107.4(2) . . . . ?
N4 Ca1 N1 C9 -132.7(2) . . . . ?
N6 Ca1 N1 C9 42.7(2) . . . . ?
N3 Ca1 N1 C9 165.2(2) . . . . ?
N5 Ca1 N1 C9 -36.5(2) . . . . ?
O1 Ca1 N1 C1 174.4(2) . . . . ?
N2 Ca1 N1 C1 -13.13(19) . . . . ?
N4 Ca1 N1 C1 106.8(2) . . . . ?
N6 Ca1 N1 C1 -77.9(2) . . . . ?
N3 Ca1 N1 C1 44.7(2) . . . . ?
N5 Ca1 N1 C1 -157.0(2) . . . . ?
O1 Ca1 N1 C8 54.0(3) . . . . ?
N2 Ca1 N1 C8 -133.5(2) . . . . ?
N4 Ca1 N1 C8 -13.54(19) . . . . ?
N6 Ca1 N1 C8 161.79(19) . . . . ?
N3 Ca1 N1 C8 -75.7(2) . . . . ?
N5 Ca1 N1 C8 82.6(2) . . . . ?
C9 N1 C1 C2 -80.3(3) . . . . ?
C8 N1 C1 C2 159.5(3) . . . . ?
Ca1 N1 C1 C2 41.2(3) . . . . ?
N1 C1 C2 N2 -59.5(4) . . . . ?
C1 C2 N2 C19 160.7(3) . . . . ?
C1 C2 N2 C3 -80.0(3) . . . . ?
C1 C2 N2 Ca1 44.6(3) . . . . ?
O1 Ca1 N2 C19 40.9(2) . . . . ?
N4 Ca1 N2 C19 162.72(18) . . . . ?
N1 Ca1 N2 C19 -134.5(2) . . . . ?
N6 Ca1 N2 C19 -24.69(19) . . . . ?
N3 Ca1 N2 C19 101.9(2) . . . . ?
N5 Ca1 N2 C19 -95.0(2) . . . . ?
O1 Ca1 N2 C2 159.08(18) . . . . ?
N4 Ca1 N2 C2 -79.1(2) . . . . ?
N1 Ca1 N2 C2 -16.33(19) . . . . ?
N6 Ca1 N2 C2 93.5(2) . . . . ?
N3 Ca1 N2 C2 -139.9(2) . . . . ?
N5 Ca1 N2 C2 23.2(2) . . . . ?
O1 Ca1 N2 C3 -78.3(2) . . . . ?
N4 Ca1 N2 C3 43.5(2) . . . . ?
N1 Ca1 N2 C3 106.3(2) . . . . ?
N6 Ca1 N2 C3 -143.9(2) . . . . ?
N3 Ca1 N2 C3 -17.3(2) . . . . ?
N5 Ca1 N2 C3 145.8(2) . . . . ?
C19 N2 C3 C4 -73.4(3) . . . . ?
C2 N2 C3 C4 167.1(3) . . . . ?
Ca1 N2 C3 C4 44.1(3) . . . . ?
N2 C3 C4 N3 -55.6(4) . . . . ?
C3 C4 N3 C5 -77.0(3) . . . . ?
C3 C4 N3 C29 166.2(3) . . . . ?
C3 C4 N3 Ca1 36.9(3) . . . . ?
O1 Ca1 N3 C4 130.8(2) . . . . ?
N2 Ca1 N3 C4 -10.41(19) . . . . ?
N4 Ca1 N3 C4 -131.7(2) . . . . ?
N1 Ca1 N3 C4 -69.0(2) . . . . ?
N6 Ca1 N3 C4 45.8(2) . . . . ?
N5 Ca1 N3 C4 -145.4(2) . . . . ?
O1 Ca1 N3 C5 -112.80(19) . . . . ?
N2 Ca1 N3 C5 106.0(2) . . . . ?
N4 Ca1 N3 C5 -15.23(18) . . . . ?
N1 Ca1 N3 C5 47.4(2) . . . . ?
N6 Ca1 N3 C5 162.21(18) . . . . ?
N5 Ca1 N3 C5 -29.0(4) . . . . ?
O1 Ca1 N3 C29 5.9(2) . . . . ?
N2 Ca1 N3 C29 -135.3(2) . . . . ?
N4 Ca1 N3 C29 103.5(2) . . . . ?
N1 Ca1 N3 C29 166.17(19) . . . . ?
N6 Ca1 N3 C29 -79.1(2) . . . . ?
N5 Ca1 N3 C29 89.7(3) . . . . ?
C4 N3 C5 C6 162.1(3) . . . . ?
C29 N3 C5 C6 -80.2(3) . . . . ?
Ca1 N3 C5 C6 44.7(3) . . . . ?
N3 C5 C6 N4 -64.3(3) . . . . ?
C5 C6 N4 C7 -74.1(3) . . . . ?
C5 C6 N4 C39 160.8(3) . . . . ?
C5 C6 N4 Ca1 43.7(3) . . . . ?
O1 Ca1 N4 C6 69.0(2) . . . . ?
N2 Ca1 N4 C6 -73.4(2) . . . . ?
N1 Ca1 N4 C6 -135.0(2) . . . . ?
N3 Ca1 N4 C6 -14.06(19) . . . . ?
N5 Ca1 N4 C6 161.3(2) . . . . ?
O1 Ca1 N4 C7 -171.02(19) . . . . ?
N2 Ca1 N4 C7 46.5(2) . . . . ?
N1 Ca1 N4 C7 -15.01(19) . . . . ?
N3 Ca1 N4 C7 105.9(2) . . . . ?
N5 Ca1 N4 C7 -78.8(2) . . . . ?
O1 Ca1 N4 C39 -51.08(19) . . . . ?
N2 Ca1 N4 C39 166.48(17) . . . . ?
N1 Ca1 N4 C39 104.93(19) . . . . ?
N3 Ca1 N4 C39 -134.17(19) . . . . ?
N5 Ca1 N4 C39 41.14(18) . . . . ?
C6 N4 C7 C8 161.8(3) . . . . ?
C39 N4 C7 C8 -73.4(3) . . . . ?
Ca1 N4 C7 C8 43.1(3) . . . . ?
C9 N1 C8 C7 162.2(3) . . . . ?
C1 N1 C8 C7 -77.7(3) . . . . ?
Ca1 N1 C8 C7 42.2(3) . . . . ?
N4 C7 C8 N1 -61.5(4) . . . . ?
C1 N1 C9 C10 161.4(3) . . . . ?
C8 N1 C9 C10 -77.5(3) . . . . ?
Ca1 N1 C9 C10 40.3(3) . . . . ?
N1 C9 C10 N5 -8.4(4) . . . . ?
N1 C9 C10 C18 173.7(3) . . . . ?
C18 C10 N5 C11 -2.9(5) . . . . ?
C9 C10 N5 C11 179.3(3) . . . . ?
C18 C10 N5 Ca1 152.2(3) . . . . ?
C9 C10 N5 Ca1 -25.5(3) . . . . ?
O1 Ca1 N5 C10 -158.9(2) . . . . ?
N2 Ca1 N5 C10 -8.8(2) . . . . ?
N4 Ca1 N5 C10 105.4(2) . . . . ?
N1 Ca1 N5 C10 33.2(2) . . . . ?
N6 Ca1 N5 C10 -71.7(2) . . . . ?
N3 Ca1 N5 C10 118.5(3) . . . . ?
O1 Ca1 N5 C11 -6.6(3) . . . . ?
N2 Ca1 N5 C11 143.6(2) . . . . ?
N4 Ca1 N5 C11 -102.2(3) . . . . ?
N1 Ca1 N5 C11 -174.5(3) . . . . ?
N6 Ca1 N5 C11 80.6(3) . . . . ?
N3 Ca1 N5 C11 -89.1(3) . . . . ?
C10 N5 C11 C12 -175.4(3) . . . . ?
Ca1 N5 C11 C12 34.1(4) . . . . ?
C10 N5 C11 C16 6.4(5) . . . . ?
Ca1 N5 C11 C16 -144.1(3) . . . . ?
N5 C11 C12 C13 -175.7(3) . . . . ?
C16 C11 C12 C13 2.6(5) . . . . ?
C11 C12 C13 C14 0.0(5) . . . . ?
C12 C13 C14 C15 -1.2(6) . . . . ?
C13 C14 C15 C16 -0.3(6) . . . . ?
C14 C15 C16 C17 -177.9(3) . . . . ?
C14 C15 C16 C11 2.9(5) . . . . ?
N5 C11 C16 C17 -4.9(5) . . . . ?
C12 C11 C16 C17 176.8(3) . . . . ?
N5 C11 C16 C15 174.3(3) . . . . ?
C12 C11 C16 C15 -4.0(5) . . . . ?
C15 C16 C17 C18 -179.4(3) . . . . ?
C11 C16 C17 C18 -0.2(5) . . . . ?
C16 C17 C18 C10 3.5(5) . . . . ?
N5 C10 C18 C17 -2.0(5) . . . . ?
C9 C10 C18 C17 175.7(3) . . . . ?
C2 N2 C19 C20 -71.5(3) . . . . ?
C3 N2 C19 C20 169.0(3) . . . . ?
Ca1 N2 C19 C20 47.3(3) . . . . ?
N2 C19 C20 N6 -52.1(4) . . . . ?
N2 C19 C20 C28 132.3(3) . . . . ?
C28 C20 N6 C21 5.1(5) . . . . ?
C19 C20 N6 C21 -170.4(3) . . . . ?
C28 C20 N6 Ca1 -159.7(3) . . . . ?
C19 C20 N6 Ca1 24.8(4) . . . . ?
O1 Ca1 N6 C20 -138.6(2) . . . . ?
N2 Ca1 N6 C20 0.8(2) . . . . ?
N1 Ca1 N6 C20 66.1(2) . . . . ?
N3 Ca1 N6 C20 -55.1(2) . . . . ?
N5 Ca1 N6 C20 128.8(2) . . . . ?
O1 Ca1 N6 C21 58.4(3) . . . . ?
N2 Ca1 N6 C21 -162.2(3) . . . . ?
N1 Ca1 N6 C21 -96.9(3) . . . . ?
N3 Ca1 N6 C21 141.9(2) . . . . ?
N5 Ca1 N6 C21 -34.2(3) . . . . ?
C20 N6 C21 C22 172.3(3) . . . . ?
Ca1 N6 C21 C22 -25.6(4) . . . . ?
C20 N6 C21 C26 -4.9(5) . . . . ?
Ca1 N6 C21 C26 157.2(2) . . . . ?
N6 C21 C22 C23 -178.9(3) . . . . ?
C26 C21 C22 C23 -1.6(5) . . . . ?
C21 C22 C23 C24 -0.5(5) . . . . ?
C22 C23 C24 C25 2.0(5) . . . . ?
C23 C24 C25 C26 -1.3(5) . . . . ?
C24 C25 C26 C27 177.6(3) . . . . ?
C24 C25 C26 C21 -0.9(5) . . . . ?
N6 C21 C26 C27 1.0(5) . . . . ?
C22 C21 C26 C27 -176.2(3) . . . . ?
N6 C21 C26 C25 179.5(3) . . . . ?
C22 C21 C26 C25 2.3(5) . . . . ?
C25 C26 C27 C28 -175.5(3) . . . . ?
C21 C26 C27 C28 2.9(5) . . . . ?
C26 C27 C28 C20 -2.9(6) . . . . ?
N6 C20 C28 C27 -1.2(6) . . . . ?
C19 C20 C28 C27 174.2(3) . . . . ?
C4 N3 C29 C30 -53.0(3) . . . . ?
C5 N3 C29 C30 -170.5(3) . . . . ?
Ca1 N3 C29 C30 72.3(3) . . . . ?
N3 C29 C30 N7 -61.9(4) . . . . ?
N3 C29 C30 C38 116.6(3) . . . . ?
C38 C30 N7 C31 -2.7(5) . . . . ?
C29 C30 N7 C31 175.7(3) . . . . ?
C30 N7 C31 C32 -177.5(3) . . . . ?
C30 N7 C31 C36 1.4(5) . . . . ?
N7 C31 C32 C33 176.4(3) . . . . ?
C36 C31 C32 C33 -2.5(5) . . . . ?
C31 C32 C33 C34 1.2(5) . . . . ?
C32 C33 C34 C35 0.1(6) . . . . ?
C33 C34 C35 C36 -0.2(5) . . . . ?
N7 C31 C36 C37 1.1(5) . . . . ?
C32 C31 C36 C37 -180.0(3) . . . . ?
N7 C31 C36 C35 -176.4(3) . . . . ?
C32 C31 C36 C35 2.5(5) . . . . ?
C34 C35 C36 C37 -178.5(3) . . . . ?
C34 C35 C36 C31 -1.1(5) . . . . ?
C31 C36 C37 C38 -2.4(5) . . . . ?
C35 C36 C37 C38 175.0(4) . . . . ?
C36 C37 C38 C30 1.2(6) . . . . ?
N7 C30 C38 C37 1.4(5) . . . . ?
C29 C30 C38 C37 -177.0(3) . . . . ?
C6 N4 C39 C40 66.2(3) . . . . ?
C7 N4 C39 C40 -58.3(3) . . . . ?
Ca1 N4 C39 C40 -175.3(2) . . . . ?
N4 C39 C40 N8 93.2(3) . . . . ?
N4 C39 C40 C48 -91.8(4) . . . . ?
C48 C40 N8 C41 -2.5(5) . . . . ?
C39 C40 N8 C41 172.4(3) . . . . ?
C40 N8 C41 C42 -176.5(3) . . . . ?
C40 N8 C41 C46 -0.2(5) . . . . ?
N8 C41 C42 C43 173.6(3) . . . . ?
C46 C41 C42 C43 -2.8(5) . . . . ?
C41 C42 C43 C44 1.3(6) . . . . ?
C42 C43 C44 C45 1.4(6) . . . . ?
C43 C44 C45 C46 -2.6(5) . . . . ?
C44 C45 C46 C47 -176.5(3) . . . . ?
C44 C45 C46 C41 1.1(5) . . . . ?
N8 C41 C46 C45 -174.6(3) . . . . ?
C42 C41 C46 C45 1.6(5) . . . . ?
N8 C41 C46 C47 3.1(5) . . . . ?
C42 C41 C46 C47 179.4(3) . . . . ?
C45 C46 C47 C48 174.3(3) . . . . ?
C41 C46 C47 C48 -3.3(5) . . . . ?
C46 C47 C48 C40 0.8(5) . . . . ?
N8 C40 C48 C47 2.2(5) . . . . ?
C39 C40 C48 C47 -172.5(3) . . . . ?
